data_7037729
loop_
_publ_author_name
'Whitehead, George F. S.'
'Ferrando-Soria, Jes\'us'
'Carthy, Laura'
'Pritchard, Robin G.'
'Teat, Simon J.'
'Timco, Grigore A.'
'Winpenny, Richard E. P.'

_publ_section_title
;
 Synthesis and reactions of N-heterocycle functionalised variants of
 heterometallic {Cr7Ni} rings.
;
_journal_issue 4
_journal_name_full 'Dalton transactions (Cambridge, England : 2003)'
_journal_page_first 1638
_journal_page_last 1647
_journal_paper_doi 10.1039/c5dt04062k
_journal_volume 45
_journal_year 2016
_chemical_formula_sum 'C184 H312 Cr14 F28 Mn N4 Ni2 O68'
_chemical_formula_weight 5100.71
_chemical_name_systematic '[nPr2NH2][Cr7NiF8(O2C5H9)(O2CC5H4N)]2[Mn(hfac)2]'
_space_group_IT_number 2
_symmetry_space_group_name_Hall '-P 1'
_symmetry_space_group_name_H-M 'P -1'
_atom_sites_solution_hydrogens geom
_atom_sites_solution_primary direct
_atom_sites_solution_secondary difmap
_audit_conform_dict_location ftp://ftp.iucr.org/pub/cif_core.dic
_audit_conform_dict_name cif_core.dic
_audit_conform_dict_version 2.4
_audit_creation_date 2013-08-08T10:00:07-00:00
_audit_creation_method 'WinGX routine CIF_UPDATE'
_audit_update_record
;
2015-09-14 deposited with the CCDC.
2015-12-21 downloaded from the CCDC.
;
_cell_angle_alpha 99.731(2)
_cell_angle_beta 98.643(2)
_cell_angle_gamma 111.648(2)
_cell_formula_units_Z 1
_cell_length_a 16.5428(5)
_cell_length_b 16.6931(5)
_cell_length_c 26.9382(11)
_cell_measurement_temperature 90(2)
_cell_volume 6628.7(4)
_computing_structure_refinement 'SHELXL-97 (Sheldrick, 1997)'
_computing_structure_solution 'SHELXS-97 (Sheldrick, 1990)'
_diffrn_ambient_temperature 90(2)
_diffrn_measured_fraction_theta_full 0.996
_diffrn_measured_fraction_theta_max 0.996
_diffrn_measurement_device_type 'Bruker APEX II CCD diffractometer'
_diffrn_measurement_method '\w rotation with narrow frames'
_diffrn_radiation_monochromator graphite
_diffrn_radiation_type synchrotron
_diffrn_radiation_wavelength 0.7749
_diffrn_reflns_av_R_equivalents 0.0469
_diffrn_reflns_av_unetI/netI 0.0361
_diffrn_reflns_limit_h_max 22
_diffrn_reflns_limit_h_min -22
_diffrn_reflns_limit_k_max 22
_diffrn_reflns_limit_k_min -22
_diffrn_reflns_limit_l_max 35
_diffrn_reflns_limit_l_min -35
_diffrn_reflns_number 175795
_diffrn_reflns_theta_full 31.18
_diffrn_reflns_theta_max 31.18
_diffrn_reflns_theta_min 0.86
_exptl_absorpt_coefficient_mu 1.036
_exptl_absorpt_correction_T_max 0.7462
_exptl_absorpt_correction_T_min 0.6608
_exptl_absorpt_correction_type multi-scan
_exptl_crystal_colour Green
_exptl_crystal_density_diffrn 1.278
_exptl_crystal_density_method 'not measured'
_exptl_crystal_description Block
_exptl_crystal_F_000 2657.0
_exptl_crystal_recrystallization_method 'Re-crystallisation from solvent: Et2O/MeCN'
_exptl_crystal_size_max 0.2
_exptl_crystal_size_mid 0.18
_exptl_crystal_size_min 0.04
_refine_diff_density_max 1.442
_refine_diff_density_min -1.165
_refine_diff_density_rms 0.335
_refine_ls_extinction_coef 0.0260(7)
_refine_ls_extinction_expression Fc^*^=kFc[1+0.001xFc^2^\l^3^/sin(2\q)]^-1/4^
_refine_ls_extinction_method SHELXL
_refine_ls_goodness_of_fit_ref 1.09
_refine_ls_hydrogen_treatment constr
_refine_ls_matrix_type full
_refine_ls_number_parameters 1358
_refine_ls_number_reflns 33006
_refine_ls_number_restraints 0
_refine_ls_restrained_S_all 1.09
_refine_ls_R_factor_all 0.1046
_refine_ls_R_factor_gt 0.08
_refine_ls_shift/su_max 0.002
_refine_ls_shift/su_mean 0
_refine_ls_structure_factor_coef Fsqd
_refine_ls_weighting_details 'calc w=1/[\s^2^(Fo^2^)+(0.1141P)^2^+10.0753P] where P=(Fo^2^+2Fc^2^)/3'
_refine_ls_weighting_scheme calc
_refine_ls_wR_factor_gt 0.2136
_refine_ls_wR_factor_ref 0.24
_reflns_number_gt 25495
_reflns_number_total 33006
_reflns_threshold_expression >2sigma(I)
_cod_data_source_file c5dt04062k2.cif
_cod_data_source_block gt415_08
_cod_depositor_comments 'Adding full bibliography for 7037717--7037737.cif.'
_cod_database_code 7037729

loop_
_symmetry_equiv_pos_as_xyz
'x, y, z'
'-x, -y, -z'

loop_
_atom_site_label
_atom_site_type_symbol
_atom_site_fract_x
_atom_site_fract_y
_atom_site_fract_z
_atom_site_U_iso_or_equiv
_atom_site_adp_type
_atom_site_occupancy
_atom_site_symmetry_multiplicity
_atom_site_calc_flag
_atom_site_refinement_flags
C1 C 0.1061(4) 1.0983(4) 0.35025(16) 0.0661(15) Uani 1 1 d .
C2 C 0.0392(5) 1.1418(5) 0.3538(2) 0.0843(19) Uani 1 1 d .
C3 C 0.0145(6) 1.1547(7) 0.2978(3) 0.128(3) Uani 1 1 d .
H3A H 0.0686 1.193 0.289 0.192 Uiso 1 1 calc R
H3B H -0.0285 1.1824 0.2968 0.192 Uiso 1 1 calc R
H3C H -0.0121 1.0967 0.2728 0.192 Uiso 1 1 calc R
C4 C 0.0826(6) 1.2308(6) 0.3891(3) 0.115(3) Uani 1 1 d .
H4A H 0.1333 1.2676 0.3769 0.172 Uiso 1 1 calc R
H4B H 0.104 1.2259 0.4239 0.172 Uiso 1 1 calc R
H4C H 0.0395 1.2582 0.39 0.172 Uiso 1 1 calc R
C5 C -0.0387(7) 1.0845(7) 0.3723(6) 0.185(6) Uani 1 1 d .
H5A H -0.0674 1.0253 0.3485 0.277 Uiso 1 1 calc R
H5B H -0.0821 1.1115 0.3733 0.277 Uiso 1 1 calc R
H5C H -0.0174 1.0793 0.4071 0.277 Uiso 1 1 calc R
C6 C 0.2850(4) 1.0567(4) 0.42706(16) 0.0624(13) Uani 1 1 d .
C7 C 0.3292(7) 1.0678(6) 0.4832(2) 0.116(3) Uani 1 1 d .
C8 C 0.3335(10) 0.9769(8) 0.4865(5) 0.223(9) Uani 1 1 d .
H8A H 0.3704 0.9639 0.4637 0.334 Uiso 1 1 calc R
H8B H 0.2729 0.9298 0.4755 0.334 Uiso 1 1 calc R
H8C H 0.3598 0.98 0.5222 0.334 Uiso 1 1 calc R
C9 C 0.2685(13) 1.0782(17) 0.5153(4) 0.329(15) Uani 1 1 d .
H9A H 0.2952 1.0848 0.5516 0.493 Uiso 1 1 calc R
H9B H 0.2117 1.0257 0.504 0.493 Uiso 1 1 calc R
H9C H 0.2576 1.1311 0.5119 0.493 Uiso 1 1 calc R
C10 C 0.4204(9) 1.1364(6) 0.4985(4) 0.206(8) Uani 1 1 d .
H10A H 0.4534 1.1264 0.4724 0.309 Uiso 1 1 calc R
H10B H 0.4504 1.1338 0.5321 0.309 Uiso 1 1 calc R
H10C H 0.4187 1.195 0.5012 0.309 Uiso 1 1 calc R
C11 C 0.0301(6) 0.8021(6) 0.3970(3) 0.100(2) Uani 1 1 d .
C12 C -0.0243(10) 0.7878(9) 0.4375(5) 0.155(5) Uani 1 1 d .
C13 C -0.0485(9) 0.8636(9) 0.4541(5) 0.176(6) Uani 1 1 d .
H13A H -0.0795 0.8745 0.4237 0.264 Uiso 1 1 calc R
H13B H 0.0059 0.9167 0.4715 0.264 Uiso 1 1 calc R
H13C H -0.0879 0.8495 0.478 0.264 Uiso 1 1 calc R
C14 C 0.0300(14) 0.7702(14) 0.4827(6) 0.273(12) Uani 1 1 d .
H14A H 0.0433 0.719 0.4699 0.409 Uiso 1 1 calc R
H14B H -0.0047 0.7578 0.509 0.409 Uiso 1 1 calc R
H14C H 0.086 0.8227 0.498 0.409 Uiso 1 1 calc R
C15 C -0.1101(16) 0.7117(14) 0.4144(9) 0.307(15) Uani 1 1 d .
H15A H -0.1437 0.7254 0.3862 0.46 Uiso 1 1 calc R
H15B H -0.1446 0.6996 0.4408 0.46 Uiso 1 1 calc R
H15C H -0.0992 0.6594 0.4005 0.46 Uiso 1 1 calc R
C16 C 0.0024(4) 0.7833(4) 0.2580(2) 0.0735(15) Uani 1 1 d .
C17 C -0.0782(5) 0.7553(6) 0.2130(4) 0.119(3) Uani 1 1 d .
C18 C -0.0538(7) 0.8178(12) 0.1759(3) 0.193(7) Uani 1 1 d .
H18A H -0.1053 0.8 0.1468 0.289 Uiso 1 1 calc R
H18B H -0.003 0.8137 0.1627 0.289 Uiso 1 1 calc R
H18C H -0.0377 0.8792 0.1947 0.289 Uiso 1 1 calc R
C19 C -0.1469(5) 0.7802(8) 0.2362(5) 0.145(4) Uani 1 1 d .
H19A H -0.2008 0.7634 0.209 0.217 Uiso 1 1 calc R
H19B H -0.1217 0.8444 0.2512 0.217 Uiso 1 1 calc R
H19C H -0.1623 0.7487 0.2632 0.217 Uiso 1 1 calc R
C20 C -0.1084(14) 0.6630(10) 0.1871(9) 0.43(2) Uani 1 1 d .
H20A H -0.1602 0.6465 0.1585 0.642 Uiso 1 1 calc R
H20B H -0.1254 0.6263 0.2118 0.642 Uiso 1 1 calc R
H20C H -0.0602 0.6533 0.1735 0.642 Uiso 1 1 calc R
C21 C 0.0286(3) 0.5228(4) 0.2853(3) 0.0779(17) Uani 1 1 d .
C22 C -0.0496(5) 0.4351(5) 0.2818(5) 0.124(4) Uani 1 1 d .
C23 C -0.0755(9) 0.3773(7) 0.2267(8) 0.250(10) Uani 1 1 d .
H23A H -0.1001 0.405 0.2026 0.374 Uiso 1 1 calc R
H23B H -0.1206 0.3182 0.2248 0.374 Uiso 1 1 calc R
H23C H -0.0224 0.3718 0.2174 0.374 Uiso 1 1 calc R
C24 C -0.0132(6) 0.3911(9) 0.3176(8) 0.231(10) Uani 1 1 d .
H24A H 0.0383 0.3833 0.3072 0.346 Uiso 1 1 calc R
H24B H -0.0595 0.3329 0.3161 0.346 Uiso 1 1 calc R
H24C H 0.0056 0.4281 0.3531 0.346 Uiso 1 1 calc R
C25 C -0.1286(5) 0.4483(8) 0.2926(6) 0.174(6) Uani 1 1 d .
H25A H -0.1495 0.4755 0.2667 0.26 Uiso 1 1 calc R
H25B H -0.1132 0.4875 0.3272 0.26 Uiso 1 1 calc R
H25C H -0.1762 0.3909 0.291 0.26 Uiso 1 1 calc R
C26 C 0.2440(3) 0.6573(3) 0.37088(18) 0.0563(10) Uani 1 1 d .
C27 C 0.2930(5) 0.6452(5) 0.4204(3) 0.090(2) Uani 1 1 d .
C28 C 0.3797(6) 0.6419(6) 0.4131(4) 0.127(3) Uani 1 1 d .
H28A H 0.3686 0.5954 0.3822 0.191 Uiso 1 1 calc R
H28B H 0.408 0.6288 0.4435 0.191 Uiso 1 1 calc R
H28C H 0.4193 0.6995 0.4089 0.191 Uiso 1 1 calc R
C29 C 0.2343(8) 0.5519(10) 0.4237(6) 0.256(11) Uani 1 1 d .
H29A H 0.2266 0.5088 0.3918 0.385 Uiso 1 1 calc R
H29B H 0.1757 0.5496 0.4279 0.385 Uiso 1 1 calc R
H29C H 0.2629 0.5374 0.4534 0.385 Uiso 1 1 calc R
C30 C 0.3076(11) 0.7153(11) 0.4648(3) 0.207(8) Uani 1 1 d .
H30A H 0.25 0.7158 0.4691 0.31 Uiso 1 1 calc R
H30B H 0.3454 0.7727 0.4594 0.31 Uiso 1 1 calc R
H30C H 0.3373 0.705 0.4958 0.31 Uiso 1 1 calc R
C31 C 0.2810(3) 0.4777(2) 0.22003(15) 0.0436(8) Uani 1 1 d .
C32 C 0.2763(3) 0.3831(3) 0.21419(18) 0.0558(10) Uani 1 1 d .
C33 C 0.2146(8) 0.3309(4) 0.1597(3) 0.142(4) Uani 1 1 d .
H33A H 0.2416 0.3576 0.1332 0.213 Uiso 1 1 calc R
H33B H 0.156 0.3334 0.1579 0.213 Uiso 1 1 calc R
H33C H 0.2073 0.2688 0.1535 0.213 Uiso 1 1 calc R
C34 C 0.3688(5) 0.3851(5) 0.2173(4) 0.105(3) Uani 1 1 d .
H34A H 0.3942 0.4124 0.1906 0.157 Uiso 1 1 calc R
H34B H 0.3655 0.3243 0.2117 0.157 Uiso 1 1 calc R
H34C H 0.407 0.42 0.2515 0.157 Uiso 1 1 calc R
C35 C 0.2352(5) 0.3425(4) 0.2550(3) 0.095(2) Uani 1 1 d .
H35A H 0.1753 0.3421 0.2522 0.143 Uiso 1 1 calc R
H35B H 0.2727 0.3776 0.2894 0.143 Uiso 1 1 calc R
H35C H 0.231 0.2814 0.2501 0.143 Uiso 1 1 calc R
C36 C 0.1793(4) 0.5851(3) 0.14410(17) 0.0596(12) Uani 1 1 d .
C37 C 0.1125(5) 0.5451(3) 0.0914(2) 0.088(2) Uani 1 1 d .
C38 C 0.1185(8) 0.6102(4) 0.0615(3) 0.167(6) Uani 1 1 d .
H38A H 0.1115 0.6607 0.0818 0.25 Uiso 1 1 calc R
H38B H 0.0711 0.5833 0.0296 0.25 Uiso 1 1 calc R
H38C H 0.1769 0.6308 0.0526 0.25 Uiso 1 1 calc R
C39 C 0.1194(6) 0.4645(4) 0.0678(2) 0.105(3) Uani 1 1 d .
H39A H 0.1153 0.427 0.0925 0.158 Uiso 1 1 calc R
H39B H 0.177 0.4792 0.0581 0.158 Uiso 1 1 calc R
H39C H 0.0707 0.4325 0.0368 0.158 Uiso 1 1 calc R
C40 C 0.0141(7) 0.5165(11) 0.0998(4) 0.212(8) Uani 1 1 d .
H40A H 0.0024 0.4711 0.1197 0.319 Uiso 1 1 calc R
H40B H -0.0287 0.4924 0.0661 0.319 Uiso 1 1 calc R
H40C H 0.0076 0.5685 0.1189 0.319 Uiso 1 1 calc R
C41 C 0.4940(4) 0.6604(3) 0.12902(17) 0.0622(12) Uani 1 1 d .
C42 C 0.5251(6) 0.6086(4) 0.0889(2) 0.095(2) Uani 1 1 d .
C43 C 0.5463(9) 0.6588(6) 0.0484(3) 0.155(5) Uani 1 1 d .
H43A H 0.5805 0.7221 0.0649 0.233 Uiso 1 1 calc R
H43B H 0.4907 0.6505 0.0252 0.233 Uiso 1 1 calc R
H43C H 0.5819 0.6368 0.0283 0.233 Uiso 1 1 calc R
C44 C 0.6295(8) 0.6268(7) 0.1153(5) 0.159(5) Uani 1 1 d .
H44A H 0.6671 0.6906 0.1235 0.238 Uiso 1 1 calc R
H44B H 0.6521 0.5947 0.091 0.238 Uiso 1 1 calc R
H44C H 0.6311 0.6058 0.1472 0.238 Uiso 1 1 calc R
C45 C 0.4746(10) 0.5141(6) 0.0785(5) 0.212(8) Uani 1 1 d .
H45A H 0.4968 0.4834 0.0531 0.318 Uiso 1 1 calc R
H45B H 0.4113 0.4997 0.0647 0.318 Uiso 1 1 calc R
H45C H 0.4814 0.4947 0.1107 0.318 Uiso 1 1 calc R
C46 C 0.5507(3) 0.7445(3) 0.26632(14) 0.0440(8) Uani 1 1 d .
C47 C 0.6144(4) 0.7336(3) 0.30966(19) 0.0649(13) Uani 1 1 d .
C48 C 0.6959(5) 0.8183(4) 0.3326(2) 0.0877(19) Uani 1 1 d .
H48A H 0.7272 0.836 0.3055 0.132 Uiso 1 1 calc R
H48B H 0.7357 0.8093 0.3598 0.132 Uiso 1 1 calc R
H48C H 0.678 0.8652 0.3475 0.132 Uiso 1 1 calc R
C49 C 0.6405(5) 0.6591(4) 0.2843(3) 0.0886(19) Uani 1 1 d .
H49A H 0.5866 0.6041 0.2698 0.133 Uiso 1 1 calc R
H49B H 0.6814 0.6492 0.3105 0.133 Uiso 1 1 calc R
H49C H 0.6701 0.6768 0.2566 0.133 Uiso 1 1 calc R
C50 C 0.5646(6) 0.7038(5) 0.3507(2) 0.106(3) Uani 1 1 d .
H50A H 0.5124 0.6478 0.3349 0.158 Uiso 1 1 calc R
H50B H 0.545 0.7493 0.3654 0.158 Uiso 1 1 calc R
H50C H 0.6043 0.6951 0.3781 0.158 Uiso 1 1 calc R
C51 C 0.6810(3) 0.9874(3) 0.17311(15) 0.0489(9) Uani 1 1 d .
C52 C 0.7674(3) 1.0127(3) 0.15540(19) 0.0573(10) Uani 1 1 d .
C53 C 0.8227(4) 1.1120(4) 0.1743(2) 0.0782(15) Uani 1 1 d .
H53A H 0.8782 1.1273 0.1622 0.117 Uiso 1 1 calc R
H53B H 0.837 1.1289 0.2122 0.117 Uiso 1 1 calc R
H53C H 0.7886 1.1439 0.1607 0.117 Uiso 1 1 calc R
C54 C 0.7410(4) 0.9847(4) 0.0957(2) 0.0710(13) Uani 1 1 d .
H54A H 0.7951 0.9999 0.0822 0.107 Uiso 1 1 calc R
H54B H 0.7056 1.0159 0.0828 0.107 Uiso 1 1 calc R
H54C H 0.7054 0.9204 0.0842 0.107 Uiso 1 1 calc R
C55 C 0.8205(4) 0.9612(5) 0.1745(3) 0.0821(17) Uani 1 1 d .
H55A H 0.8761 0.978 0.1625 0.123 Uiso 1 1 calc R
H55B H 0.7848 0.8973 0.1609 0.123 Uiso 1 1 calc R
H55C H 0.8347 0.9754 0.2125 0.123 Uiso 1 1 calc R
C56 C 0.4495(3) 0.9096(3) 0.10703(14) 0.0481(9) Uani 1 1 d .
C57 C 0.4010(3) 0.8841(3) 0.05058(16) 0.0574(10) Uani 1 1 d .
C58 C 0.3574(4) 0.9474(4) 0.04004(18) 0.0667(13) Uani 1 1 d .
H58A H 0.4031 1.0085 0.0496 0.1 Uiso 1 1 calc R
H58B H 0.3126 0.9431 0.0606 0.1 Uiso 1 1 calc R
H58C H 0.3285 0.9315 0.0032 0.1 Uiso 1 1 calc R
C59 C 0.4733(4) 0.8906(5) 0.01935(18) 0.0778(16) Uani 1 1 d .
H59A H 0.5182 0.9519 0.0284 0.117 Uiso 1 1 calc R
H59B H 0.4454 0.8728 -0.0178 0.117 Uiso 1 1 calc R
H59C H 0.5021 0.8511 0.0276 0.117 Uiso 1 1 calc R
C60 C 0.3323(4) 0.7887(4) 0.0364(2) 0.0760(15) Uani 1 1 d .
H60A H 0.362 0.7494 0.0435 0.114 Uiso 1 1 calc R
H60B H 0.3032 0.7717 -0.0005 0.114 Uiso 1 1 calc R
H60C H 0.2874 0.7834 0.0569 0.114 Uiso 1 1 calc R
C61 C 0.5626(3) 1.2299(3) 0.19301(18) 0.0512(9) Uani 1 1 d .
C62 C 0.5889(3) 1.2983(3) 0.1606(2) 0.0632(12) Uani 1 1 d .
C63 C 0.5030(4) 1.2736(4) 0.1187(2) 0.0798(16) Uani 1 1 d .
H63A H 0.4559 1.2791 0.1353 0.12 Uiso 1 1 calc R
H63B H 0.4834 1.2122 0.0987 0.12 Uiso 1 1 calc R
H63C H 0.5155 1.3137 0.0955 0.12 Uiso 1 1 calc R
C64 C 0.6162(5) 1.3921(3) 0.1944(3) 0.0840(18) Uani 1 1 d .
H64A H 0.567 1.3942 0.21 0.126 Uiso 1 1 calc R
H64B H 0.6297 1.4351 0.173 0.126 Uiso 1 1 calc R
H64C H 0.6692 1.4068 0.2218 0.126 Uiso 1 1 calc R
C65 C 0.6619(5) 1.2912(4) 0.1355(3) 0.093(2) Uani 1 1 d .
H65A H 0.6774 1.3349 0.1146 0.14 Uiso 1 1 calc R
H65B H 0.6413 1.2313 0.1133 0.14 Uiso 1 1 calc R
H65C H 0.7147 1.3029 0.1623 0.14 Uiso 1 1 calc R
C66 C 0.6266(3) 1.1495(3) 0.31186(16) 0.0472(8) Uani 1 1 d .
C67 C 0.7008(3) 1.1575(4) 0.35664(18) 0.0620(11) Uani 1 1 d .
C68 C 0.7025(5) 1.0617(4) 0.3512(3) 0.0883(19) Uani 1 1 d .
H68A H 0.6462 1.0202 0.3564 0.132 Uiso 1 1 calc R
H68B H 0.7526 1.0653 0.3774 0.132 Uiso 1 1 calc R
H68C H 0.7096 1.0406 0.3166 0.132 Uiso 1 1 calc R
C69 C 0.7874(4) 1.2165(4) 0.3487(3) 0.0855(18) Uani 1 1 d .
H69A H 0.7931 1.1947 0.3138 0.128 Uiso 1 1 calc R
H69B H 0.8363 1.2169 0.3744 0.128 Uiso 1 1 calc R
H69C H 0.7902 1.277 0.3527 0.128 Uiso 1 1 calc R
C70 C 0.6810(5) 1.1818(6) 0.4079(2) 0.097(2) Uani 1 1 d .
H70A H 0.6223 1.1386 0.4088 0.145 Uiso 1 1 calc R
H70B H 0.6808 1.2412 0.4132 0.145 Uiso 1 1 calc R
H70C H 0.7269 1.1815 0.4354 0.145 Uiso 1 1 calc R
C71 C 0.4356(6) 1.3046(4) 0.3532(2) 0.080(2) Uani 1 1 d .
C72 C 0.4829(8) 1.3960(4) 0.3927(3) 0.149(5) Uani 1 1 d .
C73 C 0.5348(9) 1.3823(5) 0.4372(3) 0.191(7) Uani 1 1 d .
H73A H 0.4977 1.3284 0.4464 0.286 Uiso 1 1 calc R
H73B H 0.5538 1.4335 0.4667 0.286 Uiso 1 1 calc R
H73C H 0.5876 1.3757 0.4282 0.286 Uiso 1 1 calc R
C74 C 0.5185(17) 1.4630(5) 0.3704(5) 0.321(15) Uani 1 1 d .
H74A H 0.4739 1.4588 0.3405 0.481 Uiso 1 1 calc R
H74B H 0.5706 1.4591 0.3588 0.481 Uiso 1 1 calc R
H74C H 0.5369 1.5199 0.3955 0.481 Uiso 1 1 calc R
C75 C 0.4075(15) 1.4154(11) 0.4167(6) 0.320(15) Uani 1 1 d .
H75A H 0.3786 1.3683 0.4336 0.48 Uiso 1 1 calc R
H75B H 0.3627 1.4171 0.3891 0.48 Uiso 1 1 calc R
H75C H 0.4348 1.4728 0.4423 0.48 Uiso 1 1 calc R
C76 C 0.2735(3) 1.1353(2) 0.22277(14) 0.0439(8) Uani 1 1 d .
C77 C 0.2092(3) 1.1043(2) 0.17069(13) 0.0417(8) Uani 1 1 d .
C78 C 0.1182(3) 1.0774(3) 0.16685(15) 0.0479(8) Uani 1 1 d .
H78 H 0.0952 1.0788 0.1971 0.057 Uiso 1 1 calc R
C79 C 0.0614(3) 1.0484(3) 0.11810(16) 0.0508(9) Uani 1 1 d .
H79 H -0.001 1.0308 0.1154 0.061 Uiso 1 1 calc R
C81 C 0.1789(3) 1.0692(3) 0.07861(15) 0.0469(8) Uani 1 1 d .
H81 H 0.2001 1.0655 0.0478 0.056 Uiso 1 1 calc R
C82 C 0.2401(3) 1.1001(3) 0.12566(14) 0.0445(8) Uani 1 1 d .
H82 H 0.3022 1.1182 0.1271 0.053 Uiso 1 1 calc R
C83 C -0.0786(3) 1.2176(3) 0.0499(2) 0.0619(11) Uani 1 1 d .
C84 C -0.0276(3) 1.1674(3) 0.02583(16) 0.0537(10) Uani 1 1 d .
C85 C 0.0486(4) 1.2171(3) 0.0096(2) 0.0660(13) Uani 1 1 d .
H85 H 0.0633 1.2787 0.013 0.079 Uiso 1 1 calc R
C86 C 0.1031(3) 1.1813(3) -0.01105(17) 0.0580(11) Uani 1 1 d .
C87 C 0.1907(5) 1.2452(4) -0.0212(2) 0.0802(17) Uani 1 1 d .
C91 C 0.4694(5) 0.9047(5) 0.3787(3) 0.095(2) Uani 1 1 d .
H91A H 0.5082 0.9504 0.41 0.143 Uiso 1 1 calc R
H91B H 0.5052 0.8793 0.361 0.143 Uiso 1 1 calc R
H91C H 0.423 0.8577 0.3885 0.143 Uiso 1 1 calc R
C92 C 0.4268(4) 0.9453(4) 0.3435(2) 0.0746(15) Uani 1 1 d .
H92A H 0.3924 0.9723 0.3621 0.09 Uiso 1 1 calc R
H92B H 0.4742 0.9933 0.3344 0.09 Uiso 1 1 calc R
C93 C 0.3677(3) 0.8817(3) 0.29642(17) 0.0533(9) Uani 1 1 d .
H93A H 0.3202 0.8339 0.3056 0.064 Uiso 1 1 calc R
H93B H 0.4022 0.8543 0.278 0.064 Uiso 1 1 calc R
C95 C 0.2639(3) 0.8625(3) 0.21207(17) 0.0547(10) Uani 1 1 d .
H95A H 0.2145 0.8141 0.2196 0.066 Uiso 1 1 calc R
H95B H 0.2961 0.8351 0.1916 0.066 Uiso 1 1 calc R
C96 C 0.2258(4) 0.9115(3) 0.1808(2) 0.0630(11) Uani 1 1 d .
H96A H 0.2755 0.9619 0.175 0.076 Uiso 1 1 calc R
H96B H 0.1911 0.9363 0.2007 0.076 Uiso 1 1 calc R
C97 C 0.1655(4) 0.8537(3) 0.12861(19) 0.0635(11) Uani 1 1 d .
H97A H 0.143 0.8896 0.1099 0.095 Uiso 1 1 calc R
H97B H 0.115 0.8046 0.1339 0.095 Uiso 1 1 calc R
H97C H 0.1995 0.8297 0.1084 0.095 Uiso 1 1 calc R
Cr1 Cr 0.28714(5) 1.12620(5) 0.33322(2) 0.05568(19) Uani 0.5 1 d P
Ni1 Ni 0.28714(5) 1.12620(5) 0.33322(2) 0.05568(19) Uani 0.5 1 d P
Cr2 Cr 0.13014(6) 0.93087(6) 0.34281(3) 0.0591(2) Uani 1 1 d .
Cr3 Cr 0.11089(6) 0.71851(6) 0.32626(4) 0.0669(2) Uani 1 1 d .
Cr4 Cr 0.19973(4) 0.59951(4) 0.25652(3) 0.04610(16) Uani 1 1 d .
Cr5 Cr 0.36926(5) 0.65030(4) 0.19560(3) 0.04753(17) Uani 1 1 d .
Cr6 Cr 0.52991(4) 0.84117(4) 0.18791(2) 0.04033(15) Uani 1 1 d .
Cr7 Cr 0.54403(5) 1.05144(4) 0.20184(2) 0.04374(16) Uani 1 1 d .
Cr8 Cr 0.46275(4) 1.17756(3) 0.27497(2) 0.04544(15) Uani 0.5 1 d P
Ni8 Ni 0.46275(4) 1.17756(3) 0.27497(2) 0.04544(15) Uani 0.5 1 d P
F1 F 0.21568(18) 0.99361(17) 0.30851(8) 0.0536(6) Uani 1 1 d .
F2 F 0.18101(18) 0.84262(18) 0.33796(9) 0.0556(6) Uani 1 1 d .
F3 F 0.16644(15) 0.69814(15) 0.27045(8) 0.0443(5) Uani 1 1 d .
F4 F 0.31424(14) 0.67774(13) 0.25033(7) 0.0366(4) Uani 1 1 d .
F5 F 0.40841(15) 0.77039(13) 0.18988(7) 0.0402(4) Uani 1 1 d .
F6 F 0.51780(15) 0.94248(13) 0.22552(7) 0.0396(4) Uani 1 1 d .
F7 F 0.44822(16) 1.06212(13) 0.22951(8) 0.0444(5) Uani 1 1 d .
F8 F 0.38456(18) 1.10277(16) 0.31157(9) 0.0542(6) Uani 1 1 d .
F9 F -0.0365(3) 1.2601(2) 0.09901(12) 0.0825(9) Uani 1 1 d .
F10 F -0.0837(3) 1.2794(2) 0.02520(15) 0.0855(10) Uani 1 1 d .
F11 F -0.1602(2) 1.1652(2) 0.05055(16) 0.0843(9) Uani 1 1 d .
F12 F 0.2583(3) 1.2595(5) 0.01650(19) 0.177(3) Uani 1 1 d .
F13 F 0.2083(3) 1.2157(3) -0.06327(14) 0.0907(10) Uani 1 1 d .
F14 F 0.1912(4) 1.3235(3) -0.0226(3) 0.164(3) Uani 1 1 d .
Mn1 Mn 0 1 0 0.03838(18) Uani 1 2 d S
N80 N 0.0915(2) 1.0445(2) 0.07446(12) 0.0459(7) Uani 1 1 d .
N94 N 0.3258(3) 0.9215(2) 0.26129(15) 0.0564(9) Uani 1 1 d .
H94A H 0.3708 0.9662 0.2534 0.068 Uiso 1 1 calc R
H94B H 0.2951 0.9476 0.2792 0.068 Uiso 1 1 calc R
O1 O 0.1832(3) 1.1467(3) 0.35224(13) 0.0691(10) Uani 1 1 d .
O2 O 0.0739(3) 1.0146(3) 0.34395(17) 0.0811(11) Uani 1 1 d .
O3 O 0.3260(3) 1.1095(2) 0.40285(11) 0.0702(10) Uani 1 1 d .
O4 O 0.2096(3) 0.9929(3) 0.41033(12) 0.0674(9) Uani 1 1 d .
O5 O 0.0428(3) 0.8669(3) 0.37892(17) 0.0802(11) Uani 1 1 d .
O6 O 0.0573(4) 0.7409(4) 0.3837(2) 0.122(2) Uani 1 1 d .
O7 O 0.0479(3) 0.8643(3) 0.27479(14) 0.0742(10) Uani 1 1 d .
O8 O 0.0150(2) 0.7227(3) 0.2767(2) 0.0884(13) Uani 1 1 d .
O9 O 0.0374(3) 0.5924(3) 0.3156(3) 0.113(2) Uani 1 1 d .
O10 O 0.0843(3) 0.5170(2) 0.2617(2) 0.0947(15) Uani 1 1 d .
O11 O 0.2051(3) 0.7081(3) 0.37514(14) 0.0865(14) Uani 1 1 d .
O12 O 0.2477(2) 0.6162(3) 0.32973(13) 0.0653(9) Uani 1 1 d .
O13 O 0.2300(3) 0.4975(2) 0.2435(2) 0.0873(14) Uani 1 1 d .
O14 O 0.3308(3) 0.5266(2) 0.19811(18) 0.0825(13) Uani 1 1 d .
O15 O 0.1496(2) 0.5777(3) 0.18340(14) 0.0802(12) Uani 1 1 d .
O16 O 0.2589(3) 0.6198(3) 0.14368(12) 0.0816(12) Uani 1 1 d .
O17 O 0.4215(3) 0.6204(2) 0.13867(17) 0.0889(14) Uani 1 1 d .
O18 O 0.5456(2) 0.73999(19) 0.14941(12) 0.0566(8) Uani 1 1 d .
O19 O 0.4785(2) 0.6777(2) 0.24585(14) 0.0563(7) Uani 1 1 d .
O20 O 0.57546(19) 0.81685(17) 0.25306(10) 0.0443(6) Uani 1 1 d .
O21 O 0.6521(2) 0.91360(19) 0.18604(12) 0.0518(7) Uani 1 1 d .
O22 O 0.6415(2) 1.03868(19) 0.17239(11) 0.0530(7) Uani 1 1 d .
O23 O 0.4828(2) 0.85733(18) 0.12120(10) 0.0527(7) Uani 1 1 d .
O24 O 0.4578(2) 0.98151(19) 0.13521(10) 0.0512(7) Uani 1 1 d .
O25 O 0.5656(2) 1.15630(19) 0.17508(12) 0.0590(8) Uani 1 1 d .
O26 O 0.5381(2) 1.24936(18) 0.23307(13) 0.0529(7) Uani 1 1 d .
O27 O 0.6311(2) 1.11585(17) 0.26714(11) 0.0481(6) Uani 1 1 d .
O28 O 0.5676(2) 1.1753(2) 0.32191(11) 0.0546(7) Uani 1 1 d .
O29 O 0.4764(3) 1.2879(2) 0.32098(16) 0.0733(11) Uani 1 1 d .
O30 O 0.3607(4) 1.2549(3) 0.35832(14) 0.0861(14) Uani 1 1 d .
O31 O 0.3552(2) 1.16453(18) 0.22269(10) 0.0489(6) Uani 1 1 d .
O32 O 0.2386(2) 1.1280(2) 0.26082(10) 0.0587(8) Uani 1 1 d .
O33 O -0.0587(2) 1.08639(18) 0.02453(11) 0.0508(7) Uani 1 1 d .
O34 O 0.0934(2) 1.1021(2) -0.02252(11) 0.0536(7) Uani 1 1 d .

loop_
_atom_site_aniso_label
_atom_site_aniso_U_11
_atom_site_aniso_U_22
_atom_site_aniso_U_33
_atom_site_aniso_U_23
_atom_site_aniso_U_13
_atom_site_aniso_U_12
C1 0.101(4) 0.090(4) 0.039(2) 0.008(2) 0.008(2) 0.079(4)
C2 0.102(4) 0.104(4) 0.080(4) 0.012(3) 0.014(3) 0.085(4)
C3 0.149(7) 0.166(8) 0.103(5) 0.013(5) -0.016(5) 0.127(7)
C4 0.137(6) 0.126(6) 0.114(6) -0.005(5) 0.017(5) 0.109(6)
C5 0.138(8) 0.124(7) 0.37(2) 0.070(10) 0.125(11) 0.105(7)
C6 0.100(4) 0.069(3) 0.0344(19) 0.0086(19) 0.005(2) 0.058(3)
C7 0.169(8) 0.114(6) 0.039(3) 0.023(3) -0.017(4) 0.042(5)
C8 0.256(15) 0.149(9) 0.166(10) 0.099(9) -0.105(11) 0.007(10)
C9 0.31(2) 0.53(4) 0.042(5) -0.026(10) 0.046(8) 0.09(2)
C10 0.260(14) 0.113(7) 0.105(6) 0.056(5) -0.110(8) -0.033(8)
C11 0.132(6) 0.144(7) 0.092(4) 0.050(5) 0.067(4) 0.106(6)
C12 0.224(12) 0.197(11) 0.183(10) 0.118(9) 0.165(10) 0.164(11)
C13 0.261(14) 0.254(14) 0.178(10) 0.117(10) 0.163(11) 0.216(13)
C14 0.47(3) 0.47(3) 0.220(14) 0.256(18) 0.280(19) 0.42(3)
C15 0.39(3) 0.28(2) 0.47(3) 0.21(2) 0.38(3) 0.21(2)
C16 0.060(3) 0.083(4) 0.086(4) 0.006(3) 0.005(3) 0.049(3)
C17 0.088(5) 0.116(6) 0.129(7) -0.016(5) -0.031(5) 0.057(5)
C18 0.127(8) 0.41(2) 0.074(5) 0.039(9) 0.010(5) 0.161(12)
C19 0.068(4) 0.183(10) 0.210(11) 0.112(9) 0.026(6) 0.055(5)
C20 0.40(3) 0.177(13) 0.50(3) -0.197(18) -0.36(3) 0.192(17)
C21 0.053(3) 0.071(3) 0.132(5) 0.050(4) 0.031(3) 0.035(2)
C22 0.060(4) 0.081(5) 0.251(12) 0.077(6) 0.051(5) 0.030(3)
C23 0.158(11) 0.082(7) 0.40(3) -0.027(11) 0.087(14) -0.045(7)
C24 0.076(5) 0.201(12) 0.49(3) 0.262(16) 0.078(10) 0.051(6)
C25 0.073(5) 0.168(10) 0.334(18) 0.139(11) 0.082(8) 0.062(6)
C26 0.070(3) 0.065(3) 0.054(2) 0.032(2) 0.023(2) 0.039(2)
C27 0.106(5) 0.106(5) 0.076(4) 0.059(4) 0.012(3) 0.050(4)
C28 0.115(6) 0.121(6) 0.138(7) 0.018(5) -0.037(5) 0.070(5)
C29 0.154(10) 0.295(18) 0.257(16) 0.245(16) -0.037(10) -0.023(10)
C30 0.35(2) 0.309(18) 0.050(4) 0.036(7) 0.010(7) 0.247(17)
C31 0.056(2) 0.0346(17) 0.0430(18) 0.0088(14) 0.0052(16) 0.0238(16)
C32 0.081(3) 0.0395(19) 0.059(2) 0.0173(17) 0.015(2) 0.036(2)
C33 0.260(12) 0.046(3) 0.088(5) -0.009(3) -0.039(6) 0.068(5)
C34 0.120(5) 0.096(5) 0.167(7) 0.081(5) 0.073(5) 0.085(5)
C35 0.140(6) 0.072(4) 0.136(6) 0.069(4) 0.080(5) 0.073(4)
C36 0.083(3) 0.0369(19) 0.045(2) 0.0045(16) -0.019(2) 0.025(2)
C37 0.125(5) 0.052(3) 0.057(3) -0.003(2) -0.043(3) 0.035(3)
C38 0.255(12) 0.056(3) 0.095(5) 0.018(3) -0.106(7) 0.015(5)
C39 0.149(6) 0.060(3) 0.066(3) -0.017(3) -0.047(4) 0.039(4)
C40 0.116(7) 0.36(2) 0.104(7) -0.079(10) -0.060(6) 0.127(11)
C41 0.105(4) 0.042(2) 0.049(2) 0.0072(17) 0.040(2) 0.033(2)
C42 0.167(7) 0.061(3) 0.073(3) 0.006(3) 0.074(4) 0.052(4)
C43 0.267(13) 0.117(7) 0.099(6) 0.012(5) 0.121(8) 0.072(8)
C44 0.210(12) 0.144(8) 0.179(10) 0.019(7) 0.113(10) 0.118(9)
C45 0.311(17) 0.070(5) 0.267(15) -0.009(7) 0.214(14) 0.057(7)
C46 0.065(2) 0.050(2) 0.0388(17) 0.0177(15) 0.0225(16) 0.041(2)
C47 0.094(4) 0.068(3) 0.055(2) 0.022(2) 0.012(2) 0.057(3)
C48 0.105(5) 0.082(4) 0.077(4) 0.009(3) -0.016(3) 0.058(4)
C49 0.100(4) 0.080(4) 0.105(5) 0.014(3) 0.002(4) 0.069(4)
C50 0.183(8) 0.113(5) 0.059(3) 0.047(4) 0.038(4) 0.088(6)
C51 0.068(3) 0.044(2) 0.0410(19) 0.0150(15) 0.0191(17) 0.0255(18)
C52 0.061(3) 0.057(2) 0.059(2) 0.026(2) 0.019(2) 0.023(2)
C53 0.082(4) 0.061(3) 0.081(4) 0.025(3) 0.014(3) 0.015(3)
C54 0.079(3) 0.083(4) 0.061(3) 0.026(3) 0.034(3) 0.033(3)
C55 0.068(3) 0.097(4) 0.104(5) 0.056(4) 0.036(3) 0.040(3)
C56 0.066(2) 0.0448(19) 0.0335(17) 0.0131(15) 0.0138(16) 0.0195(18)
C57 0.074(3) 0.058(2) 0.0344(18) 0.0129(17) 0.0086(18) 0.021(2)
C58 0.079(3) 0.070(3) 0.043(2) 0.019(2) 0.001(2) 0.025(3)
C59 0.094(4) 0.108(4) 0.036(2) 0.026(2) 0.022(2) 0.039(3)
C60 0.092(4) 0.057(3) 0.061(3) 0.000(2) 0.006(3) 0.021(3)
C61 0.053(2) 0.0369(18) 0.059(2) 0.0156(17) -0.0035(18) 0.0183(17)
C62 0.070(3) 0.044(2) 0.082(3) 0.032(2) 0.017(2) 0.023(2)
C63 0.094(4) 0.076(3) 0.079(4) 0.045(3) 0.005(3) 0.039(3)
C64 0.098(4) 0.040(2) 0.112(5) 0.034(3) 0.015(4) 0.022(3)
C65 0.095(4) 0.078(4) 0.134(6) 0.064(4) 0.050(4) 0.041(3)
C66 0.051(2) 0.0403(18) 0.049(2) 0.0100(15) 0.0001(16) 0.0220(16)
C67 0.056(2) 0.078(3) 0.052(2) 0.013(2) 0.0003(19) 0.033(2)
C68 0.089(4) 0.084(4) 0.104(5) 0.043(4) 0.003(3) 0.046(3)
C69 0.059(3) 0.086(4) 0.099(4) 0.035(3) -0.005(3) 0.020(3)
C70 0.097(5) 0.148(7) 0.060(3) 0.021(4) 0.001(3) 0.074(5)
C71 0.144(6) 0.056(3) 0.042(2) -0.002(2) -0.018(3) 0.065(4)
C72 0.292(12) 0.064(4) 0.065(4) -0.021(3) -0.062(5) 0.101(6)
C73 0.323(16) 0.081(5) 0.096(5) -0.025(4) -0.119(8) 0.086(7)
C74 0.65(4) 0.036(4) 0.111(8) -0.009(4) -0.089(14) 0.036(9)
C75 0.53(3) 0.257(17) 0.184(13) -0.130(13) -0.081(17) 0.31(2)
C76 0.067(2) 0.0402(18) 0.0355(17) 0.0078(14) 0.0050(16) 0.0376(18)
C77 0.060(2) 0.0373(17) 0.0350(16) 0.0092(13) 0.0052(15) 0.0298(16)
C78 0.059(2) 0.052(2) 0.0399(18) 0.0141(16) 0.0134(16) 0.0290(19)
C79 0.052(2) 0.056(2) 0.047(2) 0.0163(17) 0.0094(17) 0.0228(18)
C81 0.055(2) 0.049(2) 0.0366(17) 0.0143(15) 0.0086(16) 0.0202(17)
C82 0.051(2) 0.048(2) 0.0381(17) 0.0125(15) 0.0061(15) 0.0250(17)
C83 0.066(3) 0.049(2) 0.067(3) 0.021(2) 0.008(2) 0.019(2)
C84 0.063(3) 0.044(2) 0.043(2) 0.0090(16) -0.0023(18) 0.0154(18)
C85 0.089(3) 0.038(2) 0.062(3) 0.0118(19) 0.018(2) 0.016(2)
C86 0.067(3) 0.049(2) 0.044(2) 0.0120(17) 0.0064(19) 0.011(2)
C87 0.095(4) 0.061(3) 0.068(3) 0.017(3) 0.028(3) 0.010(3)
C91 0.119(5) 0.081(4) 0.080(4) 0.027(3) -0.018(4) 0.048(4)
C92 0.095(4) 0.064(3) 0.064(3) 0.019(2) -0.005(3) 0.038(3)
C93 0.070(3) 0.046(2) 0.053(2) 0.0173(18) 0.017(2) 0.031(2)
C95 0.072(3) 0.042(2) 0.050(2) 0.0087(17) 0.009(2) 0.0251(19)
C96 0.076(3) 0.053(2) 0.064(3) 0.016(2) 0.013(2) 0.032(2)
C97 0.074(3) 0.056(3) 0.056(3) 0.012(2) 0.009(2) 0.024(2)
Cr1 0.0932(5) 0.0686(4) 0.0332(3) 0.0119(2) 0.0142(3) 0.0639(4)
Ni1 0.0932(5) 0.0686(4) 0.0332(3) 0.0119(2) 0.0142(3) 0.0639(4)
Cr2 0.0758(5) 0.0738(5) 0.0487(4) 0.0077(3) 0.0110(3) 0.0578(4)
Cr3 0.0836(6) 0.0740(5) 0.0851(6) 0.0404(4) 0.0474(5) 0.0586(5)
Cr4 0.0515(3) 0.0351(3) 0.0553(4) 0.0098(3) 0.0136(3) 0.0215(3)
Cr5 0.0678(4) 0.0302(3) 0.0467(3) 0.0049(2) 0.0221(3) 0.0207(3)
Cr6 0.0635(4) 0.0317(3) 0.0343(3) 0.0102(2) 0.0192(2) 0.0248(3)
Cr7 0.0636(4) 0.0329(3) 0.0389(3) 0.0128(2) 0.0086(3) 0.0237(3)
Cr8 0.0563(3) 0.0336(3) 0.0451(3) 0.0047(2) -0.0044(2) 0.0249(2)
Ni8 0.0563(3) 0.0336(3) 0.0451(3) 0.0047(2) -0.0044(2) 0.0249(2)
F1 0.0798(16) 0.0621(14) 0.0333(10) 0.0031(9) 0.0015(10) 0.0527(13)
F2 0.0773(16) 0.0691(15) 0.0440(12) 0.0140(11) 0.0132(11) 0.0559(14)
F3 0.0508(12) 0.0476(12) 0.0454(11) 0.0154(9) 0.0089(9) 0.0309(10)
F4 0.0466(11) 0.0351(9) 0.0299(9) 0.0061(7) 0.0037(8) 0.0213(8)
F5 0.0593(12) 0.0346(10) 0.0283(9) 0.0075(7) 0.0087(8) 0.0214(9)
F6 0.0604(12) 0.0330(9) 0.0322(9) 0.0089(7) 0.0124(9) 0.0254(9)
F7 0.0621(13) 0.0343(10) 0.0379(10) 0.0043(8) 0.0028(9) 0.0264(10)
F8 0.0823(17) 0.0495(12) 0.0391(11) 0.0040(9) -0.0037(11) 0.0456(12)
F9 0.102(2) 0.081(2) 0.0636(18) 0.0025(15) 0.0076(17) 0.0463(19)
F10 0.106(3) 0.0696(19) 0.102(2) 0.0441(18) 0.024(2) 0.0484(19)
F11 0.073(2) 0.0610(18) 0.122(3) 0.0262(18) 0.0227(19) 0.0288(16)
F12 0.085(3) 0.241(7) 0.097(3) 0.070(4) -0.011(2) -0.053(4)
F13 0.107(3) 0.088(2) 0.079(2) 0.0304(18) 0.044(2) 0.028(2)
F14 0.209(6) 0.060(2) 0.255(7) 0.054(3) 0.169(6) 0.040(3)
Mn1 0.0452(4) 0.0328(3) 0.0295(3) 0.0086(3) -0.0042(3) 0.0117(3)
N80 0.0524(18) 0.0430(16) 0.0399(16) 0.0133(13) 0.0047(13) 0.0176(14)
N94 0.069(2) 0.0490(19) 0.054(2) 0.0128(16) 0.0099(17) 0.0290(18)
O1 0.105(3) 0.090(3) 0.0540(18) 0.0220(17) 0.0296(19) 0.079(2)
O2 0.091(3) 0.090(3) 0.091(3) 0.015(2) 0.020(2) 0.072(2)
O3 0.115(3) 0.072(2) 0.0326(14) 0.0082(14) 0.0044(16) 0.055(2)
O4 0.103(3) 0.079(2) 0.0378(15) 0.0109(15) 0.0176(17) 0.056(2)
O5 0.092(3) 0.093(3) 0.088(3) 0.023(2) 0.040(2) 0.065(2)
O6 0.186(5) 0.127(4) 0.159(5) 0.090(4) 0.134(5) 0.121(4)
O7 0.086(2) 0.075(2) 0.066(2) 0.0044(18) -0.0095(18) 0.054(2)
O8 0.056(2) 0.068(2) 0.146(4) 0.012(2) 0.012(2) 0.0408(18)
O9 0.109(3) 0.081(3) 0.207(6) 0.071(3) 0.106(4) 0.062(3)
O10 0.079(3) 0.0471(19) 0.150(4) 0.010(2) 0.056(3) 0.0110(18)
O11 0.153(4) 0.115(3) 0.0542(19) 0.044(2) 0.044(2) 0.106(3)
O12 0.086(2) 0.096(3) 0.0623(19) 0.0481(18) 0.0365(17) 0.070(2)
O13 0.112(3) 0.0398(16) 0.141(4) 0.035(2) 0.079(3) 0.0417(19)
O14 0.111(3) 0.0337(15) 0.125(3) 0.0227(18) 0.071(3) 0.0344(18)
O15 0.059(2) 0.104(3) 0.0528(19) -0.0224(19) -0.0111(15) 0.033(2)
O16 0.091(3) 0.073(2) 0.0327(15) 0.0016(14) -0.0003(16) -0.009(2)
O17 0.132(4) 0.0408(17) 0.090(3) -0.0033(17) 0.070(3) 0.023(2)
O18 0.091(2) 0.0414(14) 0.0525(16) 0.0121(12) 0.0348(16) 0.0358(15)
O19 0.0580(17) 0.0530(17) 0.081(2) 0.0381(16) 0.0280(16) 0.0336(15)
O20 0.0585(16) 0.0387(13) 0.0412(13) 0.0111(10) 0.0106(11) 0.0256(12)
O21 0.0699(18) 0.0434(14) 0.0545(16) 0.0187(12) 0.0280(14) 0.0284(14)
O22 0.0729(19) 0.0442(15) 0.0520(16) 0.0222(12) 0.0219(14) 0.0277(14)
O23 0.092(2) 0.0394(13) 0.0305(12) 0.0117(10) 0.0177(13) 0.0282(14)
O24 0.079(2) 0.0468(15) 0.0346(13) 0.0121(11) 0.0074(12) 0.0336(14)
O25 0.085(2) 0.0421(15) 0.0563(17) 0.0227(13) 0.0116(16) 0.0307(15)
O26 0.0579(17) 0.0352(13) 0.0639(18) 0.0154(12) 0.0021(14) 0.0203(12)
O27 0.0578(16) 0.0375(13) 0.0488(15) 0.0089(11) 0.0047(12) 0.0227(12)
O28 0.0591(17) 0.0504(16) 0.0505(16) -0.0030(12) -0.0051(13) 0.0312(14)
O29 0.084(2) 0.0403(16) 0.084(2) -0.0010(16) -0.018(2) 0.0337(16)
O30 0.173(5) 0.080(3) 0.0493(19) 0.0168(18) 0.037(2) 0.095(3)
O31 0.0613(17) 0.0414(14) 0.0414(14) 0.0110(11) -0.0038(12) 0.0237(13)
O32 0.085(2) 0.087(2) 0.0340(13) 0.0168(14) 0.0121(13) 0.0681(19)
O33 0.0541(16) 0.0412(14) 0.0489(15) 0.0130(12) -0.0024(12) 0.0149(12)
O34 0.0605(17) 0.0513(16) 0.0417(14) 0.0141(12) 0.0034(12) 0.0165(13)

loop_
_atom_type_symbol
_atom_type_description
_atom_type_scat_dispersion_real
_atom_type_scat_dispersion_imag
_atom_type_scat_source
C C -0.002 0.002 'International Tables Vol C Tables 4.2.6.8 and 6.1.1.4'
H H 0 0 'International Tables Vol C Tables 4.2.6.8 and 6.1.1.4'
N N -0.0031 0.004 'International Tables Vol C Tables 4.2.6.8 and 6.1.1.4'
O O -0.0041 0.0074 'International Tables Vol C Tables 4.2.6.8 and 6.1.1.4'
F F -0.0053 0.0125 'International Tables Vol C Tables 4.2.6.8 and 6.1.1.4'
Cr Cr 0.2328 0.7369 'International Tables Vol C Tables 4.2.6.8 and 6.1.1.4'
Mn Mn 0.2237 0.8587 'International Tables Vol C Tables 4.2.6.8 and 6.1.1.4'
Ni Ni 0.1906 1.3024 'International Tables Vol C Tables 4.2.6.8 and 6.1.1.4'

loop_
_geom_angle_atom_site_label_1
_geom_angle_atom_site_label_2
_geom_angle_atom_site_label_3
_geom_angle
_geom_angle_site_symmetry_1
_geom_angle_site_symmetry_3
O1 C1 O2 126.9(4) . .
O1 C1 C2 117.4(5) . .
O2 C1 C2 115.7(6) . .
C4 C2 C5 109.9(7) . .
C4 C2 C1 110.6(5) . .
C5 C2 C1 109.9(6) . .
C4 C2 C3 107.1(7) . .
C5 C2 C3 114.9(8) . .
C1 C2 C3 104.4(5) . .
C2 C3 H3A 109.5 . .
C2 C3 H3B 109.5 . .
H3A C3 H3B 109.5 . .
C2 C3 H3C 109.5 . .
H3A C3 H3C 109.5 . .
H3B C3 H3C 109.5 . .
C2 C4 H4A 109.5 . .
C2 C4 H4B 109.5 . .
H4A C4 H4B 109.5 . .
C2 C4 H4C 109.5 . .
H4A C4 H4C 109.5 . .
H4B C4 H4C 109.5 . .
C2 C5 H5A 109.5 . .
C2 C5 H5B 109.5 . .
H5A C5 H5B 109.5 . .
C2 C5 H5C 109.5 . .
H5A C5 H5C 109.5 . .
H5B C5 H5C 109.5 . .
O3 C6 O4 127.2(4) . .
O3 C6 C7 118.3(6) . .
O4 C6 C7 114.6(5) . .
C10 C7 C9 116.4(11) . .
C10 C7 C6 111.9(7) . .
C9 C7 C6 108.0(9) . .
C10 C7 C8 108.3(10) . .
C9 C7 C8 105.4(13) . .
C6 C7 C8 106.3(6) . .
C7 C8 H8A 109.5 . .
C7 C8 H8B 109.5 . .
H8A C8 H8B 109.5 . .
C7 C8 H8C 109.5 . .
H8A C8 H8C 109.5 . .
H8B C8 H8C 109.5 . .
C7 C9 H9A 109.5 . .
C7 C9 H9B 109.5 . .
H9A C9 H9B 109.5 . .
C7 C9 H9C 109.5 . .
H9A C9 H9C 109.5 . .
H9B C9 H9C 109.5 . .
C7 C10 H10A 109.5 . .
C7 C10 H10B 109.5 . .
H10A C10 H10B 109.5 . .
C7 C10 H10C 109.5 . .
H10A C10 H10C 109.5 . .
H10B C10 H10C 109.5 . .
O5 C11 O6 125.6(6) . .
O5 C11 C12 120.0(6) . .
O6 C11 C12 114.5(7) . .
C13 C12 C15 104.8(12) . .
C13 C12 C11 112.0(8) . .
C15 C12 C11 108.7(12) . .
C13 C12 C14 112.6(11) . .
C15 C12 C14 111.4(14) . .
C11 C12 C14 107.3(9) . .
C12 C13 H13A 109.5 . .
C12 C13 H13B 109.5 . .
H13A C13 H13B 109.5 . .
C12 C13 H13C 109.5 . .
H13A C13 H13C 109.5 . .
H13B C13 H13C 109.5 . .
C12 C14 H14A 109.5 . .
C12 C14 H14B 109.5 . .
H14A C14 H14B 109.5 . .
C12 C14 H14C 109.5 . .
H14A C14 H14C 109.5 . .
H14B C14 H14C 109.5 . .
C12 C15 H15A 109.5 . .
C12 C15 H15B 109.5 . .
H15A C15 H15B 109.5 . .
C12 C15 H15C 109.5 . .
H15A C15 H15C 109.5 . .
H15B C15 H15C 109.5 . .
O7 C16 O8 125.4(5) . .
O7 C16 C17 116.6(6) . .
O8 C16 C17 117.9(6) . .
C20 C17 C19 115.2(14) . .
C20 C17 C16 110.9(8) . .
C19 C17 C16 105.5(7) . .
C20 C17 C18 112.7(15) . .
C19 C17 C18 102.8(7) . .
C16 C17 C18 109.2(8) . .
C17 C18 H18A 109.5 . .
C17 C18 H18B 109.5 . .
H18A C18 H18B 109.5 . .
C17 C18 H18C 109.5 . .
H18A C18 H18C 109.5 . .
H18B C18 H18C 109.5 . .
C17 C19 H19A 109.5 . .
C17 C19 H19B 109.5 . .
H19A C19 H19B 109.5 . .
C17 C19 H19C 109.5 . .
H19A C19 H19C 109.5 . .
H19B C19 H19C 109.5 . .
C17 C20 H20A 109.5 . .
C17 C20 H20B 109.5 . .
H20A C20 H20B 109.5 . .
C17 C20 H20C 109.5 . .
H20A C20 H20C 109.5 . .
H20B C20 H20C 109.5 . .
O10 C21 O9 124.0(5) . .
O10 C21 C22 115.7(6) . .
O9 C21 C22 119.8(6) . .
C25 C22 C24 114.7(10) . .
C25 C22 C21 112.3(7) . .
C24 C22 C21 105.3(7) . .
C25 C22 C23 107.7(11) . .
C24 C22 C23 108.3(11) . .
C21 C22 C23 108.3(8) . .
C22 C23 H23A 109.5 . .
C22 C23 H23B 109.5 . .
H23A C23 H23B 109.5 . .
C22 C23 H23C 109.5 . .
H23A C23 H23C 109.5 . .
H23B C23 H23C 109.5 . .
C22 C24 H24A 109.5 . .
C22 C24 H24B 109.5 . .
H24A C24 H24B 109.5 . .
C22 C24 H24C 109.5 . .
H24A C24 H24C 109.5 . .
H24B C24 H24C 109.5 . .
C22 C25 H25A 109.5 . .
C22 C25 H25B 109.5 . .
H25A C25 H25B 109.5 . .
C22 C25 H25C 109.5 . .
H25A C25 H25C 109.5 . .
H25B C25 H25C 109.5 . .
O12 C26 O11 124.8(4) . .
O12 C26 C27 116.5(5) . .
O11 C26 C27 118.6(5) . .
C30 C27 C28 110.7(9) . .
C30 C27 C29 114.8(11) . .
C28 C27 C29 105.7(9) . .
C30 C27 C26 111.2(6) . .
C28 C27 C26 109.8(6) . .
C29 C27 C26 104.3(6) . .
C27 C28 H28A 109.5 . .
C27 C28 H28B 109.5 . .
H28A C28 H28B 109.5 . .
C27 C28 H28C 109.5 . .
H28A C28 H28C 109.5 . .
H28B C28 H28C 109.5 . .
C27 C29 H29A 109.5 . .
C27 C29 H29B 109.5 . .
H29A C29 H29B 109.5 . .
C27 C29 H29C 109.5 . .
H29A C29 H29C 109.5 . .
H29B C29 H29C 109.5 . .
C27 C30 H30A 109.5 . .
C27 C30 H30B 109.5 . .
H30A C30 H30B 109.5 . .
C27 C30 H30C 109.5 . .
H30A C30 H30C 109.5 . .
H30B C30 H30C 109.5 . .
O14 C31 O13 124.3(4) . .
O14 C31 C32 117.9(4) . .
O13 C31 C32 117.6(4) . .
C35 C32 C34 111.2(5) . .
C35 C32 C31 110.5(4) . .
C34 C32 C31 109.4(4) . .
C35 C32 C33 109.8(6) . .
C34 C32 C33 110.9(7) . .
C31 C32 C33 104.9(4) . .
C32 C33 H33A 109.5 . .
C32 C33 H33B 109.5 . .
H33A C33 H33B 109.5 . .
C32 C33 H33C 109.5 . .
H33A C33 H33C 109.5 . .
H33B C33 H33C 109.5 . .
C32 C34 H34A 109.5 . .
C32 C34 H34B 109.5 . .
H34A C34 H34B 109.5 . .
C32 C34 H34C 109.5 . .
H34A C34 H34C 109.5 . .
H34B C34 H34C 109.5 . .
C32 C35 H35A 109.5 . .
C32 C35 H35B 109.5 . .
H35A C35 H35B 109.5 . .
C32 C35 H35C 109.5 . .
H35A C35 H35C 109.5 . .
H35B C35 H35C 109.5 . .
O16 C36 O15 125.3(4) . .
O16 C36 C37 116.7(5) . .
O15 C36 C37 118.0(5) . .
C39 C37 C38 118.1(7) . .
C39 C37 C36 108.0(4) . .
C38 C37 C36 112.2(5) . .
C39 C37 C40 106.2(8) . .
C38 C37 C40 102.5(9) . .
C36 C37 C40 109.3(6) . .
C37 C38 H38A 109.5 . .
C37 C38 H38B 109.5 . .
H38A C38 H38B 109.5 . .
C37 C38 H38C 109.5 . .
H38A C38 H38C 109.5 . .
H38B C38 H38C 109.5 . .
C37 C39 H39A 109.5 . .
C37 C39 H39B 109.5 . .
H39A C39 H39B 109.5 . .
C37 C39 H39C 109.5 . .
H39A C39 H39C 109.5 . .
H39B C39 H39C 109.5 . .
C37 C40 H40A 109.5 . .
C37 C40 H40B 109.5 . .
H40A C40 H40B 109.5 . .
C37 C40 H40C 109.5 . .
H40A C40 H40C 109.5 . .
H40B C40 H40C 109.5 . .
O17 C41 O18 125.7(4) . .
O17 C41 C42 117.6(5) . .
O18 C41 C42 116.7(5) . .
C45 C42 C43 124.7(8) . .
C45 C42 C41 112.0(6) . .
C43 C42 C41 108.4(5) . .
C45 C42 C44 105.9(9) . .
C43 C42 C44 96.7(8) . .
C41 C42 C44 106.7(6) . .
C42 C43 H43A 109.5 . .
C42 C43 H43B 109.5 . .
H43A C43 H43B 109.5 . .
C42 C43 H43C 109.5 . .
H43A C43 H43C 109.5 . .
H43B C43 H43C 109.5 . .
C42 C44 H44A 109.5 . .
C42 C44 H44B 109.5 . .
H44A C44 H44B 109.5 . .
C42 C44 H44C 109.5 . .
H44A C44 H44C 109.5 . .
H44B C44 H44C 109.5 . .
C42 C45 H45A 109.5 . .
C42 C45 H45B 109.5 . .
H45A C45 H45B 109.5 . .
C42 C45 H45C 109.5 . .
H45A C45 H45C 109.5 . .
H45B C45 H45C 109.5 . .
O20 C46 O19 125.7(4) . .
O20 C46 C47 118.3(4) . .
O19 C46 C47 116.0(4) . .
C48 C47 C50 110.9(5) . .
C48 C47 C46 111.2(4) . .
C50 C47 C46 108.8(5) . .
C48 C47 C49 110.6(5) . .
C50 C47 C49 109.2(5) . .
C46 C47 C49 106.0(4) . .
C47 C48 H48A 109.5 . .
C47 C48 H48B 109.5 . .
H48A C48 H48B 109.5 . .
C47 C48 H48C 109.5 . .
H48A C48 H48C 109.5 . .
H48B C48 H48C 109.5 . .
C47 C49 H49A 109.5 . .
C47 C49 H49B 109.5 . .
H49A C49 H49B 109.5 . .
C47 C49 H49C 109.5 . .
H49A C49 H49C 109.5 . .
H49B C49 H49C 109.5 . .
C47 C50 H50A 109.5 . .
C47 C50 H50B 109.5 . .
H50A C50 H50B 109.5 . .
C47 C50 H50C 109.5 . .
H50A C50 H50C 109.5 . .
H50B C50 H50C 109.5 . .
O22 C51 O21 124.9(4) . .
O22 C51 C52 117.9(4) . .
O21 C51 C52 117.2(4) . .
C51 C52 C53 110.5(4) . .
C51 C52 C55 110.5(4) . .
C53 C52 C55 110.5(5) . .
C51 C52 C54 106.3(4) . .
C53 C52 C54 110.6(4) . .
C55 C52 C54 108.3(5) . .
C52 C53 H53A 109.5 . .
C52 C53 H53B 109.5 . .
H53A C53 H53B 109.5 . .
C52 C53 H53C 109.5 . .
H53A C53 H53C 109.5 . .
H53B C53 H53C 109.5 . .
C52 C54 H54A 109.5 . .
C52 C54 H54B 109.5 . .
H54A C54 H54B 109.5 . .
C52 C54 H54C 109.5 . .
H54A C54 H54C 109.5 . .
H54B C54 H54C 109.5 . .
C52 C55 H55A 109.5 . .
C52 C55 H55B 109.5 . .
H55A C55 H55B 109.5 . .
C52 C55 H55C 109.5 . .
H55A C55 H55C 109.5 . .
H55B C55 H55C 109.5 . .
O24 C56 O23 125.2(4) . .
O24 C56 C57 118.7(4) . .
O23 C56 C57 116.1(4) . .
C56 C57 C60 109.8(4) . .
C56 C57 C58 110.6(4) . .
C60 C57 C58 111.1(5) . .
C56 C57 C59 105.7(4) . .
C60 C57 C59 108.8(5) . .
C58 C57 C59 110.7(4) . .
C57 C58 H58A 109.5 . .
C57 C58 H58B 109.5 . .
H58A C58 H58B 109.5 . .
C57 C58 H58C 109.5 . .
H58A C58 H58C 109.5 . .
H58B C58 H58C 109.5 . .
C57 C59 H59A 109.5 . .
C57 C59 H59B 109.5 . .
H59A C59 H59B 109.5 . .
C57 C59 H59C 109.5 . .
H59A C59 H59C 109.5 . .
H59B C59 H59C 109.5 . .
C57 C60 H60A 109.5 . .
C57 C60 H60B 109.5 . .
H60A C60 H60B 109.5 . .
C57 C60 H60C 109.5 . .
H60A C60 H60C 109.5 . .
H60B C60 H60C 109.5 . .
O26 C61 O25 125.8(4) . .
O26 C61 C62 118.7(4) . .
O25 C61 C62 115.5(4) . .
C65 C62 C61 110.5(4) . .
C65 C62 C64 111.8(5) . .
C61 C62 C64 110.0(5) . .
C65 C62 C63 109.9(5) . .
C61 C62 C63 104.8(4) . .
C64 C62 C63 109.6(4) . .
C62 C63 H63A 109.5 . .
C62 C63 H63B 109.5 . .
H63A C63 H63B 109.5 . .
C62 C63 H63C 109.5 . .
H63A C63 H63C 109.5 . .
H63B C63 H63C 109.5 . .
C62 C64 H64A 109.5 . .
C62 C64 H64B 109.5 . .
H64A C64 H64B 109.5 . .
C62 C64 H64C 109.5 . .
H64A C64 H64C 109.5 . .
H64B C64 H64C 109.5 . .
C62 C65 H65A 109.5 . .
C62 C65 H65B 109.5 . .
H65A C65 H65B 109.5 . .
C62 C65 H65C 109.5 . .
H65A C65 H65C 109.5 . .
H65B C65 H65C 109.5 . .
O28 C66 O27 125.7(4) . .
O28 C66 C67 118.9(4) . .
O27 C66 C67 115.4(4) . .
C69 C67 C70 116.5(6) . .
C69 C67 C66 107.9(4) . .
C70 C67 C66 111.6(4) . .
C69 C67 C68 106.5(5) . .
C70 C67 C68 106.8(5) . .
C66 C67 C68 107.1(4) . .
C67 C68 H68A 109.5 . .
C67 C68 H68B 109.5 . .
H68A C68 H68B 109.5 . .
C67 C68 H68C 109.5 . .
H68A C68 H68C 109.5 . .
H68B C68 H68C 109.5 . .
C67 C69 H69A 109.5 . .
C67 C69 H69B 109.5 . .
H69A C69 H69B 109.5 . .
C67 C69 H69C 109.5 . .
H69A C69 H69C 109.5 . .
H69B C69 H69C 109.5 . .
C67 C70 H70A 109.5 . .
C67 C70 H70B 109.5 . .
H70A C70 H70B 109.5 . .
C67 C70 H70C 109.5 . .
H70A C70 H70C 109.5 . .
H70B C70 H70C 109.5 . .
O29 C71 O30 127.3(5) . .
O29 C71 C72 116.6(8) . .
O30 C71 C72 116.1(8) . .
C74 C72 C73 122.3(13) . .
C74 C72 C71 112.7(7) . .
C73 C72 C71 106.2(5) . .
C74 C72 C75 105.6(12) . .
C73 C72 C75 101.8(10) . .
C71 C72 C75 106.9(10) . .
C72 C73 H73A 109.5 . .
C72 C73 H73B 109.5 . .
H73A C73 H73B 109.5 . .
C72 C73 H73C 109.5 . .
H73A C73 H73C 109.5 . .
H73B C73 H73C 109.5 . .
C72 C74 H74A 109.5 . .
C72 C74 H74B 109.5 . .
H74A C74 H74B 109.5 . .
C72 C74 H74C 109.5 . .
H74A C74 H74C 109.5 . .
H74B C74 H74C 109.5 . .
C72 C75 H75A 109.5 . .
C72 C75 H75B 109.5 . .
H75A C75 H75B 109.5 . .
C72 C75 H75C 109.5 . .
H75A C75 H75C 109.5 . .
H75B C75 H75C 109.5 . .
O32 C76 O31 128.0(4) . .
O32 C76 C77 115.7(4) . .
O31 C76 C77 116.2(3) . .
C82 C77 C78 118.8(3) . .
C82 C77 C76 120.4(4) . .
C78 C77 C76 120.7(3) . .
C77 C78 C79 118.8(4) . .
C77 C78 H78 120.6 . .
C79 C78 H78 120.6 . .
N80 C79 C78 122.2(4) . .
N80 C79 H79 118.9 . .
C78 C79 H79 118.9 . .
N80 C81 C82 123.0(4) . .
N80 C81 H81 118.5 . .
C82 C81 H81 118.5 . .
C81 C82 C77 118.7(4) . .
C81 C82 H82 120.6 . .
C77 C82 H82 120.6 . .
F11 C83 F9 106.5(5) . .
F11 C83 F10 108.2(4) . .
F9 C83 F10 106.7(4) . .
F11 C83 C84 113.1(4) . .
F9 C83 C84 110.2(4) . .
F10 C83 C84 111.7(4) . .
O33 C84 C85 128.4(5) . .
O33 C84 C83 114.2(4) . .
C85 C84 C83 117.3(4) . .
C86 C85 C84 123.8(4) . .
C86 C85 H85 118.1 . .
C84 C85 H85 118.1 . .
O34 C86 C85 129.2(5) . .
O34 C86 C87 112.4(5) . .
C85 C86 C87 118.4(5) . .
F13 C87 F12 107.0(7) . .
F13 C87 F14 106.8(5) . .
F12 C87 F14 106.1(6) . .
F13 C87 C86 113.8(5) . .
F12 C87 C86 109.8(5) . .
F14 C87 C86 112.9(6) . .
C92 C91 H91A 109.5 . .
C92 C91 H91B 109.5 . .
H91A C91 H91B 109.5 . .
C92 C91 H91C 109.5 . .
H91A C91 H91C 109.5 . .
H91B C91 H91C 109.5 . .
C93 C92 C91 113.0(5) . .
C93 C92 H92A 109 . .
C91 C92 H92A 109 . .
C93 C92 H92B 109 . .
C91 C92 H92B 109 . .
H92A C92 H92B 107.8 . .
C92 C93 N94 113.3(4) . .
C92 C93 H93A 108.9 . .
N94 C93 H93A 108.9 . .
C92 C93 H93B 108.9 . .
N94 C93 H93B 108.9 . .
H93A C93 H93B 107.7 . .
N94 C95 C96 112.0(4) . .
N94 C95 H95A 109.2 . .
C96 C95 H95A 109.2 . .
N94 C95 H95B 109.2 . .
C96 C95 H95B 109.2 . .
H95A C95 H95B 107.9 . .
C95 C96 C97 113.3(4) . .
C95 C96 H96A 108.9 . .
C97 C96 H96A 108.9 . .
C95 C96 H96B 108.9 . .
C97 C96 H96B 108.9 . .
H96A C96 H96B 107.7 . .
C96 C97 H97A 109.5 . .
C96 C97 H97B 109.5 . .
H97A C97 H97B 109.5 . .
C96 C97 H97C 109.5 . .
H97A C97 H97C 109.5 . .
H97B C97 H97C 109.5 . .
F8 Cr1 O30 92.62(17) . .
F8 Cr1 O3 89.88(13) . .
O30 Cr1 O3 89.86(16) . .
F8 Cr1 O1 177.28(14) . .
O30 Cr1 O1 89.23(19) . .
O3 Cr1 O1 92.11(15) . .
F8 Cr1 O32 90.38(11) . .
O30 Cr1 O32 96.75(15) . .
O3 Cr1 O32 173.36(16) . .
O1 Cr1 O32 87.43(13) . .
F8 Cr1 F1 85.76(10) . .
O30 Cr1 F1 177.94(16) . .
O3 Cr1 F1 88.85(13) . .
O1 Cr1 F1 92.42(15) . .
O32 Cr1 F1 84.55(12) . .
F1 Cr2 O4 92.33(14) . .
F1 Cr2 F2 87.66(11) . .
O4 Cr2 F2 89.86(13) . .
F1 Cr2 O2 92.70(16) . .
O4 Cr2 O2 93.51(16) . .
F2 Cr2 O2 176.59(16) . .
F1 Cr2 O5 179.37(17) . .
O4 Cr2 O5 87.04(18) . .
F2 Cr2 O5 92.34(14) . .
O2 Cr2 O5 87.34(18) . .
F1 Cr2 O7 89.07(16) . .
O4 Cr2 O7 178.21(18) . .
F2 Cr2 O7 89.08(13) . .
O2 Cr2 O7 87.54(16) . .
O5 Cr2 O7 91.6(2) . .
F2 Cr3 F3 88.53(10) . .
F2 Cr3 O8 92.50(14) . .
F3 Cr3 O8 88.94(16) . .
F2 Cr3 O6 90.61(19) . .
F3 Cr3 O6 178.7(3) . .
O8 Cr3 O6 92.0(2) . .
F2 Cr3 O9 178.42(16) . .
F3 Cr3 O9 93.03(16) . .
O8 Cr3 O9 87.3(2) . .
O6 Cr3 O9 87.8(2) . .
F2 Cr3 O11 90.15(17) . .
F3 Cr3 O11 90.49(12) . .
O8 Cr3 O11 177.27(19) . .
O6 Cr3 O11 88.6(2) . .
O9 Cr3 O11 90.1(2) . .
F4 Cr4 F3 89.96(9) . .
F4 Cr4 O15 91.55(14) . .
F3 Cr4 O15 89.94(14) . .
F4 Cr4 O13 91.97(13) . .
F3 Cr4 O13 177.95(13) . .
O15 Cr4 O13 90.7(2) . .
F4 Cr4 O10 178.19(14) . .
F3 Cr4 O10 91.77(15) . .
O15 Cr4 O10 88.0(2) . .
O13 Cr4 O10 86.29(17) . .
F4 Cr4 O12 90.12(13) . .
F3 Cr4 O12 91.74(12) . .
O15 Cr4 O12 177.63(19) . .
O13 Cr4 O12 87.58(18) . .
O10 Cr4 O12 90.3(2) . .
F5 Cr5 F4 89.79(9) . .
F5 Cr5 O19 91.59(11) . .
F4 Cr5 O19 90.39(11) . .
F5 Cr5 O14 177.14(13) . .
F4 Cr5 O14 92.98(13) . .
O19 Cr5 O14 89.10(18) . .
F5 Cr5 O17 90.74(13) . .
F4 Cr5 O17 178.28(17) . .
O19 Cr5 O17 91.22(19) . .
O14 Cr5 O17 86.47(15) . .
F5 Cr5 O16 89.42(14) . .
F4 Cr5 O16 90.74(14) . .
O19 Cr5 O16 178.48(17) . .
O14 Cr5 O16 89.8(2) . .
O17 Cr5 O16 87.6(2) . .
F6 Cr6 F5 88.14(9) . .
F6 Cr6 O21 91.32(11) . .
F5 Cr6 O21 179.42(11) . .
F6 Cr6 O18 178.40(13) . .
F5 Cr6 O18 93.45(12) . .
O21 Cr6 O18 87.09(13) . .
F6 Cr6 O23 92.60(10) . .
F5 Cr6 O23 88.24(12) . .
O21 Cr6 O23 91.57(13) . .
O18 Cr6 O23 87.34(13) . .
F6 Cr6 O20 90.82(10) . .
F5 Cr6 O20 90.55(10) . .
O21 Cr6 O20 89.68(12) . .
O18 Cr6 O20 89.28(12) . .
O23 Cr6 O20 176.33(11) . .
F7 Cr7 O25 93.13(13) . .
F7 Cr7 O27 92.76(11) . .
O25 Cr7 O27 94.13(13) . .
F7 Cr7 F6 86.68(9) . .
O25 Cr7 F6 177.10(12) . .
O27 Cr7 F6 88.77(10) . .
F7 Cr7 O22 179.05(12) . .
O25 Cr7 O22 87.18(13) . .
O27 Cr7 O22 88.11(13) . .
F6 Cr7 O22 92.96(10) . .
F7 Cr7 O24 89.10(11) . .
O25 Cr7 O24 87.80(13) . .
O27 Cr7 O24 177.24(12) . .
F6 Cr7 O24 89.30(10) . .
O22 Cr7 O24 90.02(13) . .
F8 Cr8 O29 93.38(15) . .
F8 Cr8 O28 88.65(12) . .
O29 Cr8 O28 90.54(13) . .
F8 Cr8 O26 176.40(11) . .
O29 Cr8 O26 89.27(16) . .
O28 Cr8 O26 93.77(13) . .
F8 Cr8 F7 85.04(10) . .
O29 Cr8 F7 178.18(14) . .
O28 Cr8 F7 88.52(10) . .
O26 Cr8 F7 92.34(11) . .
F8 Cr8 O31 90.15(11) . .
O29 Cr8 O31 96.67(13) . .
O28 Cr8 O31 172.74(11) . .
O26 Cr8 O31 87.12(12) . .
F7 Cr8 O31 84.25(10) . .
Cr2 F1 Cr1 121.83(11) . .
Cr3 F2 Cr2 123.09(15) . .
Cr4 F3 Cr3 122.75(12) . .
Cr4 F4 Cr5 123.07(10) . .
Cr5 F5 Cr6 123.02(11) . .
Cr6 F6 Cr7 122.32(10) . .
Cr7 F7 Cr8 121.03(12) . .
Cr1 F8 Cr8 122.35(11) . .
O34 Mn1 O34 180 2_575 .
O34 Mn1 O33 89.18(12) 2_575 2_575
O34 Mn1 O33 90.82(12) . 2_575
O34 Mn1 O33 90.82(12) 2_575 .
O34 Mn1 O33 89.18(12) . .
O33 Mn1 O33 179.9990(10) 2_575 .
O34 Mn1 N80 92.33(12) 2_575 .
O34 Mn1 N80 87.68(12) . .
O33 Mn1 N80 89.45(12) 2_575 .
O33 Mn1 N80 90.55(12) . .
O34 Mn1 N80 87.67(12) 2_575 2_575
O34 Mn1 N80 92.32(12) . 2_575
O33 Mn1 N80 90.55(12) 2_575 2_575
O33 Mn1 N80 89.45(12) . 2_575
N80 Mn1 N80 179.9990(10) . 2_575
C81 N80 C79 118.4(3) . .
C81 N80 Mn1 121.1(3) . .
C79 N80 Mn1 120.5(3) . .
C93 N94 C95 117.9(3) . .
C93 N94 H94A 107.8 . .
C95 N94 H94A 107.8 . .
C93 N94 H94B 107.8 . .
C95 N94 H94B 107.8 . .
H94A N94 H94B 107.2 . .
C1 O1 Cr1 134.2(3) . .
C1 O2 Cr2 131.8(4) . .
C6 O3 Cr1 130.6(4) . .
C6 O4 Cr2 135.4(3) . .
C11 O5 Cr2 134.7(4) . .
C11 O6 Cr3 129.8(4) . .
C16 O7 Cr2 129.7(4) . .
C16 O8 Cr3 134.9(4) . .
C21 O9 Cr3 135.0(4) . .
C21 O10 Cr4 134.7(4) . .
C26 O11 Cr3 131.5(4) . .
C26 O12 Cr4 136.9(3) . .
C31 O13 Cr4 135.0(3) . .
C31 O14 Cr5 135.9(3) . .
C36 O15 Cr4 136.1(3) . .
C36 O16 Cr5 132.6(3) . .
C41 O17 Cr5 130.9(3) . .
C41 O18 Cr6 133.6(3) . .
C46 O19 Cr5 136.9(2) . .
C46 O20 Cr6 128.3(3) . .
C51 O21 Cr6 128.0(3) . .
C51 O22 Cr7 135.0(3) . .
C56 O23 Cr6 134.8(2) . .
C56 O24 Cr7 128.8(3) . .
C61 O25 Cr7 131.7(3) . .
C61 O26 Cr8 133.8(3) . .
C66 O27 Cr7 134.3(3) . .
C66 O28 Cr8 130.7(3) . .
C71 O29 Cr8 132.9(4) . .
C71 O30 Cr1 133.3(3) . .
C76 O31 Cr8 131.5(2) . .
C76 O32 Cr1 131.5(3) . .
C84 O33 Mn1 124.5(3) . .
C86 O34 Mn1 123.9(3) . .

loop_
_geom_bond_atom_site_label_1
_geom_bond_atom_site_label_2
_geom_bond_distance
_geom_bond_site_symmetry_2
C1 O1 1.219(7) .
C1 O2 1.268(7) .
C1 C2 1.538(6) .
C2 C4 1.469(10) .
C2 C5 1.507(13) .
C2 C3 1.573(10) .
C3 H3A 0.98 .
C3 H3B 0.98 .
C3 H3C 0.98 .
C4 H4A 0.98 .
C4 H4B 0.98 .
C4 H4C 0.98 .
C5 H5A 0.98 .
C5 H5B 0.98 .
C5 H5C 0.98 .
C6 O3 1.244(7) .
C6 O4 1.258(7) .
C6 C7 1.526(7) .
C7 C10 1.462(14) .
C7 C9 1.458(19) .
C7 C8 1.561(15) .
C8 H8A 0.98 .
C8 H8B 0.98 .
C8 H8C 0.98 .
C9 H9A 0.98 .
C9 H9B 0.98 .
C9 H9C 0.98 .
C10 H10A 0.98 .
C10 H10B 0.98 .
C10 H10C 0.98 .
C11 O5 1.221(8) .
C11 O6 1.281(8) .
C11 C12 1.511(10) .
C12 C13 1.482(12) .
C12 C15 1.47(3) .
C12 C14 1.536(18) .
C13 H13A 0.98 .
C13 H13B 0.98 .
C13 H13C 0.98 .
C14 H14A 0.98 .
C14 H14B 0.98 .
C14 H14C 0.98 .
C15 H15A 0.98 .
C15 H15B 0.98 .
C15 H15C 0.98 .
C16 O7 1.241(7) .
C16 O8 1.271(7) .
C16 C17 1.526(9) .
C17 C20 1.441(14) .
C17 C19 1.525(13) .
C17 C18 1.553(16) .
C18 H18A 0.98 .
C18 H18B 0.98 .
C18 H18C 0.98 .
C19 H19A 0.98 .
C19 H19B 0.98 .
C19 H19C 0.98 .
C20 H20A 0.98 .
C20 H20B 0.98 .
C20 H20C 0.98 .
C21 O10 1.218(7) .
C21 O9 1.249(8) .
C21 C22 1.532(9) .
C22 C25 1.466(11) .
C22 C24 1.491(13) .
C22 C23 1.529(19) .
C23 H23A 0.98 .
C23 H23B 0.98 .
C23 H23C 0.98 .
C24 H24A 0.98 .
C24 H24B 0.98 .
C24 H24C 0.98 .
C25 H25A 0.98 .
C25 H25B 0.98 .
C25 H25C 0.98 .
C26 O12 1.224(6) .
C26 O11 1.240(6) .
C26 C27 1.536(7) .
C27 C30 1.446(13) .
C27 C28 1.495(11) .
C27 C29 1.528(13) .
C28 H28A 0.98 .
C28 H28B 0.98 .
C28 H28C 0.98 .
C29 H29A 0.98 .
C29 H29B 0.98 .
C29 H29C 0.98 .
C30 H30A 0.98 .
C30 H30B 0.98 .
C30 H30C 0.98 .
C31 O14 1.228(5) .
C31 O13 1.233(5) .
C31 C32 1.531(5) .
C32 C35 1.507(7) .
C32 C34 1.508(8) .
C32 C33 1.556(8) .
C33 H33A 0.98 .
C33 H33B 0.98 .
C33 H33C 0.98 .
C34 H34A 0.98 .
C34 H34B 0.98 .
C34 H34C 0.98 .
C35 H35A 0.98 .
C35 H35B 0.98 .
C35 H35C 0.98 .
C36 O16 1.231(7) .
C36 O15 1.238(7) .
C36 C37 1.531(6) .
C37 C39 1.440(8) .
C37 C38 1.444(8) .
C37 C40 1.583(14) .
C38 H38A 0.98 .
C38 H38B 0.98 .
C38 H38C 0.98 .
C39 H39A 0.98 .
C39 H39B 0.98 .
C39 H39C 0.98 .
C40 H40A 0.98 .
C40 H40B 0.98 .
C40 H40C 0.98 .
C41 O17 1.229(6) .
C41 O18 1.254(6) .
C41 C42 1.537(6) .
C42 C45 1.440(11) .
C42 C43 1.491(10) .
C42 C44 1.660(14) .
C43 H43A 0.98 .
C43 H43B 0.98 .
C43 H43C 0.98 .
C44 H44A 0.98 .
C44 H44B 0.98 .
C44 H44C 0.98 .
C45 H45A 0.98 .
C45 H45B 0.98 .
C45 H45C 0.98 .
C46 O20 1.257(5) .
C46 O19 1.259(5) .
C46 C47 1.533(6) .
C47 C48 1.499(9) .
C47 C50 1.518(9) .
C47 C49 1.548(7) .
C48 H48A 0.98 .
C48 H48B 0.98 .
C48 H48C 0.98 .
C49 H49A 0.98 .
C49 H49B 0.98 .
C49 H49C 0.98 .
C50 H50A 0.98 .
C50 H50B 0.98 .
C50 H50C 0.98 .
C51 O22 1.255(5) .
C51 O21 1.276(5) .
C51 C52 1.508(6) .
C52 C53 1.516(7) .
C52 C55 1.533(7) .
C52 C54 1.542(7) .
C53 H53A 0.98 .
C53 H53B 0.98 .
C53 H53C 0.98 .
C54 H54A 0.98 .
C54 H54B 0.98 .
C54 H54C 0.98 .
C55 H55A 0.98 .
C55 H55B 0.98 .
C55 H55C 0.98 .
C56 O24 1.255(5) .
C56 O23 1.270(5) .
C56 C57 1.517(5) .
C57 C60 1.517(7) .
C57 C58 1.524(7) .
C57 C59 1.544(7) .
C58 H58A 0.98 .
C58 H58B 0.98 .
C58 H58C 0.98 .
C59 H59A 0.98 .
C59 H59B 0.98 .
C59 H59C 0.98 .
C60 H60A 0.98 .
C60 H60B 0.98 .
C60 H60C 0.98 .
C61 O26 1.242(6) .
C61 O25 1.263(5) .
C61 C62 1.531(6) .
C62 C65 1.502(8) .
C62 C64 1.534(8) .
C62 C63 1.546(8) .
C63 H63A 0.98 .
C63 H63B 0.98 .
C63 H63C 0.98 .
C64 H64A 0.98 .
C64 H64B 0.98 .
C64 H64C 0.98 .
C65 H65A 0.98 .
C65 H65B 0.98 .
C65 H65C 0.98 .
C66 O28 1.250(5) .
C66 O27 1.266(5) .
C66 C67 1.535(6) .
C67 C69 1.480(8) .
C67 C70 1.490(8) .
C67 C68 1.593(8) .
C68 H68A 0.98 .
C68 H68B 0.98 .
C68 H68C 0.98 .
C69 H69A 0.98 .
C69 H69B 0.98 .
C69 H69C 0.98 .
C70 H70A 0.98 .
C70 H70B 0.98 .
C70 H70C 0.98 .
C71 O29 1.232(8) .
C71 O30 1.255(9) .
C71 C72 1.547(7) .
C72 C74 1.345(16) .
C72 C73 1.469(9) .
C72 C75 1.60(2) .
C73 H73A 0.98 .
C73 H73B 0.98 .
C73 H73C 0.98 .
C74 H74A 0.98 .
C74 H74B 0.98 .
C74 H74C 0.98 .
C75 H75A 0.98 .
C75 H75B 0.98 .
C75 H75C 0.98 .
C76 O32 1.251(5) .
C76 O31 1.258(5) .
C76 C77 1.505(5) .
C77 C82 1.386(5) .
C77 C78 1.385(6) .
C78 C79 1.386(6) .
C78 H78 0.95 .
C79 N80 1.345(5) .
C79 H79 0.95 .
C81 N80 1.330(5) .
C81 C82 1.381(5) .
C81 H81 0.95 .
C82 H82 0.95 .
C83 F11 1.316(6) .
C83 F9 1.335(6) .
C83 F10 1.338(5) .
C83 C84 1.529(7) .
C84 O33 1.249(5) .
C84 C85 1.408(7) .
C85 C86 1.385(8) .
C85 H85 0.95 .
C86 O34 1.247(6) .
C86 C87 1.545(7) .
C87 F13 1.276(7) .
C87 F12 1.310(8) .
C87 F14 1.312(8) .
C91 C92 1.491(7) .
C91 H91A 0.98 .
C91 H91B 0.98 .
C91 H91C 0.98 .
C92 C93 1.449(7) .
C92 H92A 0.99 .
C92 H92B 0.99 .
C93 N94 1.474(5) .
C93 H93A 0.99 .
C93 H93B 0.99 .
C95 N94 1.478(6) .
C95 C96 1.494(6) .
C95 H95A 0.99 .
C95 H95B 0.99 .
C96 C97 1.520(7) .
C96 H96A 0.99 .
C96 H96B 0.99 .
C97 H97A 0.98 .
C97 H97B 0.98 .
C97 H97C 0.98 .
Cr1 F8 1.939(3) .
Cr1 O30 1.971(5) .
Cr1 O3 1.989(3) .
Cr1 O1 1.993(4) .
Cr1 O32 2.004(3) .
Cr1 F1 2.019(3) .
Cr2 F1 1.892(3) .
Cr2 O4 1.936(4) .
Cr2 F2 1.944(2) .
Cr2 O2 1.943(3) .
Cr2 O5 1.952(5) .
Cr2 O7 1.973(4) .
Cr3 F2 1.906(3) .
Cr3 F3 1.922(2) .
Cr3 O8 1.944(4) .
Cr3 O6 1.943(4) .
Cr3 O9 1.948(5) .
Cr3 O11 1.963(4) .
Cr4 F4 1.914(2) .
Cr4 F3 1.918(2) .
Cr4 O15 1.935(4) .
Cr4 O13 1.937(3) .
Cr4 O10 1.941(4) .
Cr4 O12 1.944(3) .
Cr5 F5 1.908(2) .
Cr5 F4 1.922(2) .
Cr5 O19 1.938(3) .
Cr5 O14 1.940(3) .
Cr5 O17 1.951(3) .
Cr5 O16 1.963(4) .
Cr6 F6 1.9127(19) .
Cr6 F5 1.934(2) .
Cr6 O21 1.949(3) .
Cr6 O18 1.951(3) .
Cr6 O23 1.951(3) .
Cr6 O20 1.970(3) .
Cr7 F7 1.902(2) .
Cr7 O25 1.938(3) .
Cr7 O27 1.945(3) .
Cr7 F6 1.948(2) .
Cr7 O22 1.964(3) .
Cr7 O24 1.978(3) .
Cr8 F8 1.952(3) .
Cr8 O29 1.954(3) .
Cr8 O28 2.003(3) .
Cr8 O26 2.011(3) .
Cr8 F7 2.011(2) .
Cr8 O31 2.013(3) .
Mn1 O34 2.085(3) 2_575
Mn1 O34 2.086(3) .
Mn1 O33 2.089(3) 2_575
Mn1 O33 2.089(3) .
Mn1 N80 2.149(3) .
Mn1 N80 2.150(3) 2_575
N94 H94A 0.92 .
N94 H94B 0.92 .
